data_7704139
loop_
_publ_author_name
'Zhang, Xu'
'Chen, Xiaodan'
'Zhai, Haojiang'
'Liu, Shihua'
'Hu, Chenyang'
'Liu, Liu Leo'
'Wang, Shuhai'
'Li, Zhongshu'

_publ_section_title
;
 Facile addition of E-H bonds to a dicarbondiphosphide.
;
_journal_issue 19
_journal_name_full 'Dalton transactions (Cambridge, England : 2003)'
_journal_page_first 6384
_journal_page_last 6390
_journal_paper_doi 10.1039/d0dt01341b
_journal_volume 49
_journal_year 2020
_chemical_formula_moiety 'C57 H80 N4 O P2'
_chemical_formula_sum 'C57 H80 N4 O P2'
_chemical_formula_weight 899.19
_space_group_crystal_system monoclinic
_space_group_IT_number 14
_space_group_name_Hall '-P 2yn'
_space_group_name_H-M_alt 'P 1 21/n 1'
_atom_sites_solution_hydrogens mixed
_atom_sites_solution_primary dual
_audit_creation_date 2020-04-19
_audit_creation_method
;
Olex2 1.2
(compiled 2018.05.29 svn.r3508 for OlexSys, GUI svn.r5506)
;
_audit_update_record
;
2020-04-20 deposited with the CCDC.	2020-04-21 downloaded from the CCDC.
;
_cell_angle_alpha 90
_cell_angle_beta 94.2270(10)
_cell_angle_gamma 90
_cell_formula_units_Z 4
_cell_length_a 12.42330(10)
_cell_length_b 33.6427(3)
_cell_length_c 12.62960(10)
_cell_measurement_reflns_used 19703
_cell_measurement_temperature 150.00(10)
_cell_measurement_theta_max 73.7940
_cell_measurement_theta_min 2.6150
_cell_volume 5264.23(8)
_computing_cell_refinement 'CrysAlisPro 1.171.39.28b (Rigaku OD, 2015)'
_computing_data_collection 'CrysAlisPro 1.171.39.28b (Rigaku OD, 2015)'
_computing_data_reduction 'CrysAlisPro 1.171.39.28b (Rigaku OD, 2015)'
_computing_molecular_graphics 'Olex2 (Dolomanov et al., 2009)'
_computing_publication_material 'Olex2 (Dolomanov et al., 2009)'
_computing_structure_refinement 'ShelXL (Sheldrick, 2015)'
_computing_structure_solution 'ShelXT (Sheldrick, 2015)'
_diffrn_ambient_environment N~2~
_diffrn_ambient_temperature 150.00(10)
_diffrn_detector 'CCD plate'
_diffrn_measured_fraction_theta_full 0.999
_diffrn_measured_fraction_theta_max 0.975
_diffrn_measurement_details
;
List of Runs (angles in degrees, time in seconds):

  # Type    Start    End  Width  t~exp~   \w     \q     \k     \f   Frames
#--------------------------------------------------------------------------
  1  \w    -89.00 -40.00   0.50    0.50    --    0.00 -38.00   0.00   98
  2  \w    -82.00 -16.00   0.50    0.50    --    0.00 -57.00  90.00  132
  3  \w    -89.00 -15.00   0.50    0.50    --    0.00 -38.00-180.00  148
  4  \w     72.00 171.00   0.50    2.50    --   95.20  61.00-150.00  198
  5  \w     62.00 127.00   0.50    2.50    --   95.20 -82.00  90.00  130
  6  \w    150.00 176.00   0.50    2.50    --   95.20  45.00 -30.00   52
  7  \w     79.00 182.00   0.50    2.50    --   95.20  30.00 -60.00  206
  8  \w     79.00 185.00   0.50    2.50    --   95.20  30.00 -90.00  212
  9  \w     16.00  81.00   0.50    2.50    --   95.20 -77.00  60.00  130
 10  \w     43.00 119.00   0.50    2.50    --   95.20 -61.00  60.00  152
 11  \w     12.00  85.00   0.50    2.50    --   95.20 -30.00 120.00  146
 12  \w     26.00  51.00   0.50    2.50    --   95.20 -30.00  60.00   50
;
_diffrn_measurement_device 'four-circle diffractometer'
_diffrn_measurement_device_type 'XtaLAB AFC12 (RINC): Kappa dual home/near'
_diffrn_measurement_method '\w scans'
_diffrn_orient_matrix_type 'CrysAlisPro convention (1999,Acta A55,543-557)'
_diffrn_orient_matrix_UB_11 -0.0366253000
_diffrn_orient_matrix_UB_12 0.0316647000
_diffrn_orient_matrix_UB_13 0.0778036000
_diffrn_orient_matrix_UB_21 0.0065906000
_diffrn_orient_matrix_UB_22 -0.0310122000
_diffrn_orient_matrix_UB_23 0.0899552000
_diffrn_orient_matrix_UB_31 0.1186589000
_diffrn_orient_matrix_UB_32 0.0115039000
_diffrn_orient_matrix_UB_33 0.0285338000
_diffrn_radiation_monochromator graphite
_diffrn_radiation_probe x-ray
_diffrn_radiation_type CuK\a
_diffrn_radiation_wavelength 1.54184
_diffrn_reflns_av_R_equivalents 0.0284
_diffrn_reflns_av_unetI/netI 0.0279
_diffrn_reflns_Laue_measured_fraction_full 0.999
_diffrn_reflns_Laue_measured_fraction_max 0.975
_diffrn_reflns_limit_h_max 15
_diffrn_reflns_limit_h_min -14
_diffrn_reflns_limit_k_max 27
_diffrn_reflns_limit_k_min -41
_diffrn_reflns_limit_l_max 15
_diffrn_reflns_limit_l_min -13
_diffrn_reflns_number 33317
_diffrn_reflns_point_group_measured_fraction_full 0.999
_diffrn_reflns_point_group_measured_fraction_max 0.975
_diffrn_reflns_theta_full 67.684
_diffrn_reflns_theta_max 74.203
_diffrn_reflns_theta_min 2.627
_diffrn_source 'fine-focus sealed X-ray tube'
_diffrn_source_type 'Enhance (Cu) X-ray Source'
_exptl_absorpt_coefficient_mu 1.059
_exptl_absorpt_correction_T_max 1.00000
_exptl_absorpt_correction_T_min 0.93752
_exptl_absorpt_correction_type multi-scan
_exptl_absorpt_process_details
;
CrysAlisPro 1.171.39.28b (Rigaku Oxford Diffraction, 2015)
Empirical absorption correction using spherical harmonics,
 implemented in SCALE3 ABSPACK scaling algorithm.
;
_exptl_crystal_colour 'clear light yellow'
_exptl_crystal_colour_lustre clear
_exptl_crystal_colour_modifier light
_exptl_crystal_colour_primary yellow
_exptl_crystal_density_diffrn 1.135
_exptl_crystal_description block
_exptl_crystal_F_000 1952
_exptl_crystal_size_max 0.16
_exptl_crystal_size_mid 0.12
_exptl_crystal_size_min 0.11
_refine_diff_density_max 0.548
_refine_diff_density_min -0.301
_refine_diff_density_rms 0.042
_refine_ls_extinction_method none
_refine_ls_goodness_of_fit_ref 1.016
_refine_ls_hydrogen_treatment mixed
_refine_ls_matrix_type full
_refine_ls_number_parameters 622
_refine_ls_number_reflns 10457
_refine_ls_number_restraints 0
_refine_ls_restrained_S_all 1.016
_refine_ls_R_factor_all 0.0408
_refine_ls_R_factor_gt 0.0385
_refine_ls_shift/su_max 0.003
_refine_ls_shift/su_mean 0.000
_refine_ls_structure_factor_coef Fsqd
_refine_ls_weighting_details 'w=1/[\s^2^(Fo^2^)+(0.0455P)^2^+2.2913P] where P=(Fo^2^+2Fc^2^)/3'
_refine_ls_weighting_scheme calc
_refine_ls_wR_factor_gt 0.0978
_refine_ls_wR_factor_ref 0.0995
_reflns_Friedel_coverage 0.000
_reflns_number_gt 9717
_reflns_number_total 10457
_reflns_threshold_expression 'I > 2\s(I)'
_cod_data_source_file d0dt01341b2.cif
_cod_data_source_block 8b
_cod_depositor_comments 'Adding full bibliography for 7704134--7704141.cif.'
_cod_database_code 7704139
_shelx_shelxl_version_number 2014/7
_shelx_space_group_comment
;
The symmetry employed for this shelxl refinement is uniquely defined
by the following loop, which should always be used as a source of
symmetry information in preference to the above space-group names.
They are only intended as comments.
;
_shelx_estimated_absorpt_t_max 0.892
_shelx_estimated_absorpt_t_min 0.849
_reflns_odcompleteness_completeness 99.93
_reflns_odcompleteness_iscentric 1
_reflns_odcompleteness_theta 66.97
_olex2_refinement_description
;
1. Fixed Uiso
 At 1.2 times of:
  All C(H) groups, All C(H,H) groups
 At 1.5 times of:
  All C(H,H,H) groups
2. Others
 Fixed Sof: P2(0.18) P2A(0.82) H2A(0.5) H2(0.5)
3.a Ternary CH refined with riding coordinates:
 C15(H15), C27(H27), C56(H56), C44(H44), C53(H53), C30(H30), C18(H18), C41(H41)
3.b Secondary CH2 refined with riding coordinates:
 C33(H33A,H33B), C6(H6A,H6B), C7(H7A,H7B), C32(H32A,H32B)
3.c Aromatic/amide H refined with riding coordinates:
 C12(H12), C22(H22), C48(H48), C10(H10), C36(H36), C11(H11), C24(H24),
 C50(H50), C49(H49), C23(H23), C37(H37), C38(H38)
3.d Idealised Me refined as rotating group:
 C43(H43A,H43B,H43C), C45(H45A,H45B,H45C), C28(H28A,H28B,H28C), C55(H55A,H55B,
 H55C), C16(H16A,H16B,H16C), C14(H14A,H14B,H14C), C26(H26A,H26B,H26C), C52(H52A,
 H52B,H52C), C54(H54A,H54B,H54C), C57(H57A,H57B,H57C), C31(H31A,H31B,H31C),
 C29(H29A,H29B,H29C), C40(H40A,H40B,H40C), C42(H42A,H42B,H42C), C17(H17A,H17B,
 H17C), C19(H19A,H19B,H19C)
;
_olex2_submission_special_instructions 'No special instructions were received'
_oxdiff_exptl_absorpt_empirical_details
;
Empirical correction (ABSPACK) includes:
- Absorption correction using spherical harmonics
- Frame scaling
;
_oxdiff_exptl_absorpt_empirical_full_max 1.355
_oxdiff_exptl_absorpt_empirical_full_min 0.887

loop_
_space_group_symop_operation_xyz
'x, y, z'
'-x+1/2, y+1/2, -z+1/2'
'-x, -y, -z'
'x-1/2, -y-1/2, z-1/2'

loop_
_atom_site_label
_atom_site_type_symbol
_atom_site_fract_x
_atom_site_fract_y
_atom_site_fract_z
_atom_site_U_iso_or_equiv
_atom_site_adp_type
_atom_site_occupancy
_atom_site_site_symmetry_order
_atom_site_calc_flag
_atom_site_refinement_flags_posn
_atom_site_refinement_flags_adp
_atom_site_refinement_flags_occupancy
_atom_site_disorder_assembly
_atom_site_disorder_group
P1 P 0.37433(3) 0.64540(2) 0.25931(2) 0.02156(8) Uani 1 1 d . . . . .
P2 P 0.1719(6) 0.62028(19) 0.2971(5) 0.0202(9) Uani 0.18 1 d . . P A 2
N3 N 0.38626(8) 0.56541(3) 0.09838(8) 0.0186(2) Uani 1 1 d . . . . .
O1 O 0.35348(9) 0.67467(3) 0.15371(8) 0.0342(2) Uani 1 1 d . . . . .
N1 N 0.32943(8) 0.71879(3) 0.43900(8) 0.0215(2) Uani 1 1 d . . . . .
N4 N 0.22700(8) 0.54081(3) 0.13897(8) 0.0206(2) Uani 1 1 d . . . . .
N2 N 0.17608(8) 0.69265(3) 0.48328(8) 0.0236(2) Uani 1 1 d . . . . .
C4 C 0.29927(9) 0.57170(3) 0.16110(9) 0.0177(2) Uani 1 1 d . . . . .
C2 C 0.26030(9) 0.68711(4) 0.41818(9) 0.0184(2) Uani 1 1 d . . . . .
C3 C 0.28808(10) 0.60243(4) 0.22890(9) 0.0196(2) Uani 1 1 d . . . . .
C34 C 0.49318(10) 0.57817(4) 0.13435(10) 0.0207(2) Uani 1 1 d . . . . .
C8 C 0.09336(10) 0.66425(4) 0.49921(10) 0.0205(2) Uani 1 1 d . . . . .
C20 C 0.43110(10) 0.72594(4) 0.39644(9) 0.0206(2) Uani 1 1 d . . . . .
C35 C 0.54297(10) 0.56326(4) 0.22989(10) 0.0238(3) Uani 1 1 d . . . . .
C13 C -0.00268(10) 0.66690(4) 0.43357(10) 0.0212(2) Uani 1 1 d . . . . .
C21 C 0.52205(10) 0.70489(4) 0.43883(10) 0.0234(3) Uani 1 1 d . . . . .
C47 C 0.10289(11) 0.51884(4) 0.26768(10) 0.0247(3) Uani 1 1 d . . . . .
C46 C 0.11923(10) 0.53935(4) 0.17300(10) 0.0214(2) Uani 1 1 d . . . . .
C1 C 0.26901(10) 0.65702(4) 0.34724(9) 0.0199(2) Uani 1 1 d . . . . .
C33 C 0.37501(10) 0.52686(4) 0.04472(10) 0.0237(3) Uani 1 1 d . . . . .
H33A H 0.4169 0.5065 0.0834 0.028 Uiso 1 1 calc R . . . .
H33B H 0.3974 0.5284 -0.0271 0.028 Uiso 1 1 calc R . . . .
C25 C 0.43905(10) 0.75552(4) 0.31911(10) 0.0245(3) Uani 1 1 d . . . . .
C51 C 0.03327(11) 0.55664(4) 0.11107(10) 0.0250(3) Uani 1 1 d . . . . .
C9 C 0.10787(11) 0.63586(4) 0.58029(10) 0.0260(3) Uani 1 1 d . . . . .
C39 C 0.54667(11) 0.60489(4) 0.07104(11) 0.0266(3) Uani 1 1 d . . . . .
C12 C -0.08669(11) 0.64118(4) 0.45366(11) 0.0272(3) Uani 1 1 d . . . . .
H12 H -0.1512 0.6424 0.4115 0.033 Uiso 1 1 calc R . . . .
C15 C -0.01354(11) 0.69696(4) 0.34366(10) 0.0269(3) Uani 1 1 d . . . . .
H15 H 0.0578 0.7001 0.3163 0.032 Uiso 1 1 calc R . . . .
C6 C 0.27942(11) 0.74913(4) 0.50218(11) 0.0266(3) Uani 1 1 d . . . . .
H6A H 0.2432 0.7692 0.4574 0.032 Uiso 1 1 calc R . . . .
H6B H 0.3321 0.7619 0.5516 0.032 Uiso 1 1 calc R . . . .
C27 C 0.34141(11) 0.77667(4) 0.26606(11) 0.0279(3) Uani 1 1 d . . . . .
H27 H 0.2765 0.7624 0.2842 0.034 Uiso 1 1 calc R . . . .
C56 C 0.19773(11) 0.50233(4) 0.33682(11) 0.0291(3) Uani 1 1 d . . . . .
H56 H 0.2575 0.5212 0.3334 0.035 Uiso 1 1 calc R . . . .
C7 C 0.19963(11) 0.72464(4) 0.55966(10) 0.0268(3) Uani 1 1 d . . . . .
H7A H 0.2317 0.7145 0.6267 0.032 Uiso 1 1 calc R . . . .
H7B H 0.1354 0.7398 0.5722 0.032 Uiso 1 1 calc R . . . .
C44 C 0.49106(11) 0.53210(4) 0.29685(10) 0.0266(3) Uani 1 1 d . . . . .
H44 H 0.4198 0.5259 0.2622 0.032 Uiso 1 1 calc R . . . .
C32 C 0.25507(10) 0.51867(4) 0.04499(10) 0.0247(3) Uani 1 1 d . . . . .
H32A H 0.2161 0.5286 -0.0190 0.030 Uiso 1 1 calc R . . . .
H32B H 0.2407 0.4905 0.0521 0.030 Uiso 1 1 calc R . . . .
C22 C 0.62207(11) 0.71469(5) 0.40279(11) 0.0308(3) Uani 1 1 d . . . . .
H22 H 0.6832 0.7008 0.4283 0.037 Uiso 1 1 calc R . . . .
C48 C -0.00261(12) 0.51468(4) 0.29649(11) 0.0318(3) Uani 1 1 d . . . . .
H48 H -0.0154 0.5011 0.3584 0.038 Uiso 1 1 calc R . . . .
C53 C 0.04882(11) 0.58115(4) 0.01226(11) 0.0278(3) Uani 1 1 d . . . . .
H53 H 0.1265 0.5836 0.0050 0.033 Uiso 1 1 calc R . . . .
C30 C 0.51188(11) 0.67331(4) 0.52344(10) 0.0278(3) Uani 1 1 d . . . . .
H30 H 0.4427 0.6598 0.5077 0.033 Uiso 1 1 calc R . . . .
C10 C 0.02076(13) 0.61105(4) 0.59741(12) 0.0333(3) Uani 1 1 d . . . . .
H10 H 0.0275 0.5922 0.6515 0.040 Uiso 1 1 calc R . . . .
C36 C 0.64543(11) 0.57733(4) 0.26319(12) 0.0319(3) Uani 1 1 d . . . . .
H36 H 0.6790 0.5683 0.3270 0.038 Uiso 1 1 calc R . . . .
C11 C -0.07529(12) 0.61396(4) 0.53545(12) 0.0339(3) Uani 1 1 d . . . . .
H11 H -0.1327 0.5974 0.5490 0.041 Uiso 1 1 calc R . . . .
C18 C 0.21512(12) 0.63054(5) 0.64509(12) 0.0346(3) Uani 1 1 d . . . . .
H18 H 0.2653 0.6503 0.6200 0.042 Uiso 1 1 calc R . . . .
C24 C 0.54153(11) 0.76484(5) 0.28811(11) 0.0334(3) Uani 1 1 d . . . . .
H24 H 0.5491 0.7849 0.2386 0.040 Uiso 1 1 calc R . . . .
C50 C -0.07093(11) 0.55137(5) 0.14370(12) 0.0327(3) Uani 1 1 d . . . . .
H50 H -0.1294 0.5622 0.1034 0.039 Uiso 1 1 calc R . . . .
C49 C -0.08843(12) 0.53042(5) 0.23473(13) 0.0366(3) Uani 1 1 d . . . . .
H49 H -0.1584 0.5269 0.2546 0.044 Uiso 1 1 calc R . . . .
C41 C 0.49697(13) 0.61884(4) -0.03558(12) 0.0332(3) Uani 1 1 d . . . . .
H41 H 0.4202 0.6118 -0.0401 0.040 Uiso 1 1 calc R . . . .
C23 C 0.63159(11) 0.74484(5) 0.32957(12) 0.0371(3) Uani 1 1 d . . . . .
H23 H 0.6993 0.7516 0.3083 0.045 Uiso 1 1 calc R . . . .
C43 C 0.47455(13) 0.54721(5) 0.40902(11) 0.0343(3) Uani 1 1 d . . . . .
H43A H 0.5435 0.5519 0.4464 0.051 Uiso 1 1 calc GR . . . .
H43B H 0.4358 0.5276 0.4464 0.051 Uiso 1 1 calc GR . . . .
H43C H 0.4340 0.5715 0.4045 0.051 Uiso 1 1 calc GR . . . .
C37 C 0.69764(12) 0.60433(5) 0.20308(13) 0.0376(3) Uani 1 1 d . . . . .
H37 H 0.7657 0.6136 0.2269 0.045 Uiso 1 1 calc R . . . .
C38 C 0.64961(12) 0.61767(4) 0.10781(13) 0.0356(3) Uani 1 1 d . . . . .
H38 H 0.6864 0.6355 0.0673 0.043 Uiso 1 1 calc R . . . .
C45 C 0.55759(13) 0.49371(4) 0.30178(12) 0.0347(3) Uani 1 1 d . . . . .
H45A H 0.5691 0.4851 0.2310 0.052 Uiso 1 1 calc GR . . . .
H45B H 0.5194 0.4735 0.3373 0.052 Uiso 1 1 calc GR . . . .
H45C H 0.6260 0.4985 0.3401 0.052 Uiso 1 1 calc GR . . . .
C28 C 0.34498(13) 0.77614(5) 0.14513(11) 0.0372(3) Uani 1 1 d . . . . .
H28A H 0.4001 0.7940 0.1248 0.056 Uiso 1 1 calc GR . . . .
H28B H 0.2763 0.7844 0.1126 0.056 Uiso 1 1 calc GR . . . .
H28C H 0.3607 0.7497 0.1222 0.056 Uiso 1 1 calc GR . . . .
C55 C 0.17399(14) 0.49855(5) 0.45383(11) 0.0394(4) Uani 1 1 d . . . . .
H55A H 0.1473 0.5234 0.4783 0.059 Uiso 1 1 calc GR . . . .
H55B H 0.2391 0.4916 0.4954 0.059 Uiso 1 1 calc GR . . . .
H55C H 0.1207 0.4782 0.4610 0.059 Uiso 1 1 calc GR . . . .
C16 C -0.09138(13) 0.68356(5) 0.25142(12) 0.0375(3) Uani 1 1 d . . . . .
H16A H -0.0752 0.6567 0.2327 0.056 Uiso 1 1 calc GR . . . .
H16B H -0.0839 0.7006 0.1914 0.056 Uiso 1 1 calc GR . . . .
H16C H -0.1641 0.6850 0.2721 0.056 Uiso 1 1 calc GR . . . .
C14 C -0.04779(15) 0.73755(4) 0.38341(13) 0.0395(4) Uani 1 1 d . . . . .
H14A H -0.1162 0.7352 0.4136 0.059 Uiso 1 1 calc GR . . . .
H14B H -0.0540 0.7559 0.3252 0.059 Uiso 1 1 calc GR . . . .
H14C H 0.0053 0.7470 0.4365 0.059 Uiso 1 1 calc GR . . . .
C26 C 0.33268(14) 0.81973(5) 0.30360(13) 0.0394(3) Uani 1 1 d . . . . .
H26A H 0.3324 0.8203 0.3796 0.059 Uiso 1 1 calc GR . . . .
H26B H 0.2670 0.8312 0.2727 0.059 Uiso 1 1 calc GR . . . .
H26C H 0.3931 0.8347 0.2821 0.059 Uiso 1 1 calc GR . . . .
C52 C 0.00242(14) 0.62304(5) 0.02159(13) 0.0416(4) Uani 1 1 d . . . . .
H52A H -0.0746 0.6215 0.0230 0.062 Uiso 1 1 calc GR . . . .
H52B H 0.0203 0.6387 -0.0382 0.062 Uiso 1 1 calc GR . . . .
H52C H 0.0324 0.6352 0.0859 0.062 Uiso 1 1 calc GR . . . .
C54 C -0.00144(14) 0.56033(5) -0.08675(12) 0.0429(4) Uani 1 1 d . . . . .
H54A H 0.0282 0.5341 -0.0911 0.064 Uiso 1 1 calc GR . . . .
H54B H 0.0140 0.5752 -0.1487 0.064 Uiso 1 1 calc GR . . . .
H54C H -0.0782 0.5586 -0.0828 0.064 Uiso 1 1 calc GR . . . .
C57 C 0.23618(13) 0.46247(5) 0.29511(12) 0.0372(3) Uani 1 1 d . . . . .
H57A H 0.1779 0.4437 0.2929 0.056 Uiso 1 1 calc GR . . . .
H57B H 0.2951 0.4527 0.3413 0.056 Uiso 1 1 calc GR . . . .
H57C H 0.2596 0.4660 0.2250 0.056 Uiso 1 1 calc GR . . . .
C31 C 0.60034(13) 0.64176(5) 0.52475(13) 0.0370(3) Uani 1 1 d . . . . .
H31A H 0.6051 0.6315 0.4543 0.055 Uiso 1 1 calc GR . . . .
H31B H 0.5834 0.6205 0.5715 0.055 Uiso 1 1 calc GR . . . .
H31C H 0.6682 0.6534 0.5492 0.055 Uiso 1 1 calc GR . . . .
C29 C 0.50897(14) 0.69242(5) 0.63310(11) 0.0401(4) Uani 1 1 d . . . . .
H29A H 0.5751 0.7066 0.6501 0.060 Uiso 1 1 calc GR . . . .
H29B H 0.5006 0.6721 0.6853 0.060 Uiso 1 1 calc GR . . . .
H29C H 0.4493 0.7106 0.6328 0.060 Uiso 1 1 calc GR . . . .
C40 C 0.50531(16) 0.66376(5) -0.05031(14) 0.0454(4) Uani 1 1 d . . . . .
H40A H 0.4781 0.6770 0.0095 0.068 Uiso 1 1 calc GR . . . .
H40B H 0.4636 0.6715 -0.1140 0.068 Uiso 1 1 calc GR . . . .
H40C H 0.5795 0.6710 -0.0557 0.068 Uiso 1 1 calc GR . . . .
C42 C 0.54964(17) 0.59736(5) -0.12562(13) 0.0486(4) Uani 1 1 d . . . . .
H42A H 0.6240 0.6051 -0.1255 0.073 Uiso 1 1 calc GR . . . .
H42B H 0.5126 0.6043 -0.1924 0.073 Uiso 1 1 calc GR . . . .
H42C H 0.5452 0.5691 -0.1153 0.073 Uiso 1 1 calc GR . . . .
C17 C 0.20654(15) 0.63783(6) 0.76354(13) 0.0474(4) Uani 1 1 d . . . . .
H17A H 0.1780 0.6639 0.7739 0.071 Uiso 1 1 calc GR . . . .
H17B H 0.2768 0.6358 0.8002 0.071 Uiso 1 1 calc GR . . . .
H17C H 0.1594 0.6184 0.7910 0.071 Uiso 1 1 calc GR . . . .
C5 C 0.24868(17) 0.67808(6) 0.09945(14) 0.0484(4) Uani 1 1 d . . . . .
C19 C 0.26333(18) 0.58955(6) 0.62700(17) 0.0651(6) Uani 1 1 d . . . . .
H19A H 0.2176 0.5695 0.6538 0.098 Uiso 1 1 calc GR . . . .
H19B H 0.3338 0.5879 0.6635 0.098 Uiso 1 1 calc GR . . . .
H19C H 0.2690 0.5855 0.5524 0.098 Uiso 1 1 calc GR . . . .
H5A H 0.2231(18) 0.6501(7) 0.0681(18) 0.067(6) Uiso 1 1 d . . . . .
H5B H 0.1812(18) 0.6849(7) 0.1497(18) 0.066(6) Uiso 1 1 d . . . . .
H5C H 0.2531(18) 0.6975(7) 0.0358(19) 0.071(7) Uiso 1 1 d . . . . .
P2A P 0.18574(12) 0.61259(4) 0.32138(10) 0.0288(2) Uani 0.82 1 d . . P A 1
H2A H 0.094(2) 0.6235(7) 0.2640(18) 0.003(5) Uiso 0.5 1 d . . P B 1
H2 H 0.190(2) 0.5876(8) 0.403(2) 0.014(6) Uiso 0.5 1 d . . P C 2

loop_
_atom_site_aniso_label
_atom_site_aniso_U_11
_atom_site_aniso_U_22
_atom_site_aniso_U_33
_atom_site_aniso_U_23
_atom_site_aniso_U_13
_atom_site_aniso_U_12
P1 0.02123(16) 0.02050(16) 0.02380(16) -0.00587(12) 0.00734(12) -0.00227(12)
P2 0.0198(16) 0.0192(18) 0.022(2) -0.0005(12) 0.0040(13) 0.0023(11)
N3 0.0189(5) 0.0176(5) 0.0196(5) -0.0029(4) 0.0041(4) 0.0001(4)
O1 0.0455(6) 0.0302(5) 0.0278(5) -0.0007(4) 0.0082(4) -0.0061(4)
N1 0.0192(5) 0.0224(5) 0.0237(5) -0.0075(4) 0.0068(4) -0.0042(4)
N4 0.0201(5) 0.0213(5) 0.0208(5) -0.0059(4) 0.0049(4) -0.0033(4)
N2 0.0213(5) 0.0253(5) 0.0252(5) -0.0104(4) 0.0094(4) -0.0060(4)
C4 0.0184(5) 0.0182(6) 0.0164(5) 0.0017(4) 0.0012(4) 0.0008(4)
C2 0.0166(5) 0.0214(6) 0.0173(5) -0.0016(4) 0.0020(4) -0.0008(4)
C3 0.0192(6) 0.0201(6) 0.0199(6) -0.0017(4) 0.0033(4) 0.0000(5)
C34 0.0188(6) 0.0185(6) 0.0250(6) -0.0054(5) 0.0046(5) 0.0010(4)
C8 0.0195(6) 0.0202(6) 0.0225(6) -0.0046(5) 0.0075(5) -0.0006(5)
C20 0.0180(6) 0.0253(6) 0.0188(6) -0.0054(5) 0.0039(4) -0.0045(5)
C35 0.0224(6) 0.0234(6) 0.0258(6) -0.0049(5) 0.0025(5) 0.0043(5)
C13 0.0218(6) 0.0200(6) 0.0224(6) -0.0018(5) 0.0057(5) -0.0001(5)
C21 0.0224(6) 0.0285(7) 0.0194(6) -0.0030(5) 0.0014(5) -0.0034(5)
C47 0.0265(6) 0.0239(6) 0.0243(6) -0.0051(5) 0.0046(5) -0.0039(5)
C46 0.0206(6) 0.0211(6) 0.0229(6) -0.0061(5) 0.0048(5) -0.0037(5)
C1 0.0187(6) 0.0216(6) 0.0197(6) -0.0027(5) 0.0037(4) -0.0003(5)
C33 0.0261(6) 0.0217(6) 0.0240(6) -0.0066(5) 0.0057(5) -0.0004(5)
C25 0.0227(6) 0.0292(7) 0.0217(6) -0.0012(5) 0.0016(5) -0.0024(5)
C51 0.0253(6) 0.0240(6) 0.0259(6) -0.0056(5) 0.0026(5) -0.0007(5)
C9 0.0286(7) 0.0239(6) 0.0256(6) -0.0016(5) 0.0035(5) 0.0044(5)
C39 0.0264(7) 0.0225(6) 0.0321(7) -0.0035(5) 0.0099(5) -0.0011(5)
C12 0.0221(6) 0.0290(7) 0.0307(7) -0.0016(5) 0.0041(5) -0.0048(5)
C15 0.0289(7) 0.0267(7) 0.0252(6) 0.0029(5) 0.0033(5) -0.0017(5)
C6 0.0262(6) 0.0259(6) 0.0287(7) -0.0112(5) 0.0089(5) -0.0046(5)
C27 0.0259(7) 0.0298(7) 0.0280(7) 0.0023(5) 0.0010(5) 0.0002(5)
C56 0.0302(7) 0.0322(7) 0.0248(6) 0.0020(5) 0.0020(5) -0.0059(6)
C7 0.0269(7) 0.0287(7) 0.0260(6) -0.0112(5) 0.0095(5) -0.0049(5)
C44 0.0281(7) 0.0273(7) 0.0238(6) 0.0011(5) -0.0014(5) 0.0041(5)
C32 0.0266(7) 0.0244(6) 0.0236(6) -0.0086(5) 0.0048(5) -0.0032(5)
C22 0.0195(6) 0.0439(8) 0.0290(7) 0.0035(6) 0.0015(5) 0.0005(6)
C48 0.0312(7) 0.0352(7) 0.0305(7) -0.0019(6) 0.0115(6) -0.0053(6)
C53 0.0282(7) 0.0289(7) 0.0262(6) -0.0017(5) 0.0000(5) -0.0003(5)
C30 0.0263(7) 0.0326(7) 0.0243(6) 0.0027(5) 0.0001(5) -0.0023(5)
C10 0.0436(8) 0.0253(7) 0.0315(7) 0.0073(6) 0.0064(6) -0.0020(6)
C36 0.0252(7) 0.0356(8) 0.0343(7) -0.0079(6) -0.0015(5) 0.0036(6)
C11 0.0342(8) 0.0297(7) 0.0388(8) 0.0027(6) 0.0106(6) -0.0112(6)
C18 0.0350(8) 0.0337(8) 0.0341(7) -0.0020(6) -0.0040(6) 0.0100(6)
C24 0.0278(7) 0.0428(8) 0.0301(7) 0.0105(6) 0.0062(5) -0.0048(6)
C50 0.0236(7) 0.0371(8) 0.0377(8) -0.0038(6) 0.0029(6) 0.0023(6)
C49 0.0241(7) 0.0437(9) 0.0435(8) -0.0027(7) 0.0125(6) -0.0018(6)
C41 0.0381(8) 0.0290(7) 0.0337(7) 0.0060(6) 0.0101(6) -0.0048(6)
C23 0.0205(6) 0.0554(10) 0.0361(8) 0.0108(7) 0.0071(6) -0.0050(6)
C43 0.0414(8) 0.0361(8) 0.0254(7) 0.0011(6) 0.0026(6) 0.0065(6)
C37 0.0231(7) 0.0401(8) 0.0495(9) -0.0129(7) 0.0025(6) -0.0053(6)
C38 0.0301(7) 0.0317(7) 0.0465(9) -0.0046(6) 0.0130(6) -0.0082(6)
C45 0.0409(8) 0.0296(7) 0.0328(7) 0.0004(6) -0.0030(6) 0.0089(6)
C28 0.0413(8) 0.0413(8) 0.0285(7) 0.0049(6) -0.0022(6) 0.0040(7)
C55 0.0489(9) 0.0443(9) 0.0251(7) 0.0033(6) 0.0027(6) -0.0077(7)
C16 0.0414(8) 0.0412(8) 0.0289(7) 0.0022(6) -0.0041(6) 0.0016(7)
C14 0.0567(10) 0.0250(7) 0.0363(8) 0.0047(6) -0.0007(7) 0.0028(7)
C26 0.0429(9) 0.0318(8) 0.0435(9) 0.0003(6) 0.0039(7) 0.0013(6)
C52 0.0454(9) 0.0371(8) 0.0423(9) 0.0050(7) 0.0027(7) 0.0082(7)
C54 0.0479(9) 0.0506(10) 0.0290(7) -0.0022(7) -0.0051(7) -0.0123(8)
C57 0.0391(8) 0.0377(8) 0.0347(8) 0.0053(6) 0.0032(6) 0.0059(6)
C31 0.0378(8) 0.0335(8) 0.0390(8) 0.0027(6) -0.0012(6) 0.0022(6)
C29 0.0467(9) 0.0504(9) 0.0234(7) 0.0042(6) 0.0036(6) 0.0060(7)
C40 0.0677(12) 0.0291(8) 0.0420(9) 0.0064(7) 0.0207(8) 0.0023(7)
C42 0.0789(13) 0.0329(8) 0.0350(8) -0.0025(7) 0.0122(8) -0.0045(8)
C17 0.0514(10) 0.0557(11) 0.0336(8) -0.0005(7) -0.0074(7) 0.0109(8)
C5 0.0625(12) 0.0428(10) 0.0380(9) 0.0092(7) -0.0106(8) -0.0051(8)
C19 0.0659(13) 0.0595(12) 0.0655(13) -0.0204(10) -0.0243(10) 0.0369(10)
P2A 0.0259(5) 0.0278(6) 0.0345(6) -0.0161(4) 0.0144(4) -0.0099(4)

loop_
_atom_type_symbol
_atom_type_description
_atom_type_scat_dispersion_real
_atom_type_scat_dispersion_imag
_atom_type_scat_source
C C 0.0181 0.0091 'International Tables Vol C Tables 4.2.6.8 and 6.1.1.4'
H H 0.0000 0.0000 'International Tables Vol C Tables 4.2.6.8 and 6.1.1.4'
N N 0.0311 0.0180 'International Tables Vol C Tables 4.2.6.8 and 6.1.1.4'
O O 0.0492 0.0322 'International Tables Vol C Tables 4.2.6.8 and 6.1.1.4'
P P 0.2955 0.4335 'International Tables Vol C Tables 4.2.6.8 and 6.1.1.4'

loop_
_geom_angle_atom_site_label_1
_geom_angle_atom_site_label_2
_geom_angle_atom_site_label_3
_geom_angle
_geom_angle_site_symmetry_1
_geom_angle_site_symmetry_3
_geom_angle_publ_flag
O1 P1 C3 104.25(5) . . ?
O1 P1 C1 106.61(6) . . ?
C1 P1 C3 82.01(5) . . ?
C3 P2 H2 95.2(9) . . ?
C1 P2 C3 82.0(3) . . ?
C1 P2 H2 96.7(9) . . ?
C4 N3 C34 120.61(9) . . ?
C4 N3 C33 110.09(9) . . ?
C34 N3 C33 117.71(10) . . ?
C5 O1 P1 120.95(10) . . ?
C2 N1 C20 127.77(10) . . ?
C2 N1 C6 111.05(10) . . ?
C20 N1 C6 120.70(10) . . ?
C4 N4 C46 124.64(10) . . ?
C4 N4 C32 110.77(9) . . ?
C46 N4 C32 120.51(10) . . ?
C2 N2 C8 125.07(10) . . ?
C2 N2 C7 111.51(10) . . ?
C8 N2 C7 120.73(10) . . ?
N4 C4 N3 106.70(10) . . ?
C3 C4 N3 126.21(11) . . ?
C3 C4 N4 127.08(11) . . ?
N1 C2 N2 105.57(10) . . ?
C1 C2 N1 128.33(11) . . ?
C1 C2 N2 126.07(11) . . ?
P1 C3 P2 96.4(2) . . ?
C4 C3 P1 130.65(9) . . ?
C4 C3 P2 131.8(3) . . ?
C4 C3 P2A 131.07(11) . . ?
P2A C3 P1 98.24(7) . . ?
C35 C34 N3 120.14(11) . . ?
C39 C34 N3 118.48(11) . . ?
C39 C34 C35 121.37(12) . . ?
C13 C8 N2 117.60(11) . . ?
C9 C8 N2 120.23(12) . . ?
C9 C8 C13 122.14(11) . . ?
C21 C20 N1 118.68(11) . . ?
C25 C20 N1 119.39(11) . . ?
C25 C20 C21 121.78(11) . . ?
C34 C35 C44 123.04(11) . . ?
C36 C35 C34 118.15(12) . . ?
C36 C35 C44 118.80(12) . . ?
C8 C13 C15 120.54(11) . . ?
C12 C13 C8 117.93(12) . . ?
C12 C13 C15 121.54(12) . . ?
C20 C21 C30 120.95(11) . . ?
C22 C21 C20 117.86(12) . . ?
C22 C21 C30 121.17(12) . . ?
C46 C47 C56 120.87(11) . . ?
C48 C47 C46 117.93(13) . . ?
C48 C47 C56 121.19(12) . . ?
C47 C46 N4 117.81(11) . . ?
C51 C46 N4 120.47(11) . . ?
C51 C46 C47 121.68(11) . . ?
P1 C1 P2A 97.92(7) . . ?
P2 C1 P1 97.5(2) . . ?
C2 C1 P1 131.06(9) . . ?
C2 C1 P2 130.9(3) . . ?
C2 C1 P2A 130.71(10) . . ?
N3 C33 H33A 111.2 . . ?
N3 C33 H33B 111.2 . . ?
N3 C33 C32 102.73(10) . . ?
H33A C33 H33B 109.1 . . ?
C32 C33 H33A 111.2 . . ?
C32 C33 H33B 111.2 . . ?
C20 C25 C27 122.99(11) . . ?
C24 C25 C20 117.87(12) . . ?
C24 C25 C27 119.11(12) . . ?
C46 C51 C53 123.03(12) . . ?
C50 C51 C46 117.81(12) . . ?
C50 C51 C53 119.15(12) . . ?
C8 C9 C18 122.22(12) . . ?
C10 C9 C8 117.45(12) . . ?
C10 C9 C18 120.28(13) . . ?
C34 C39 C41 121.76(12) . . ?
C38 C39 C34 117.95(13) . . ?
C38 C39 C41 120.26(13) . . ?
C13 C12 H12 119.6 . . ?
C11 C12 C13 120.76(13) . . ?
C11 C12 H12 119.6 . . ?
C13 C15 H15 107.5 . . ?
C13 C15 C16 112.97(11) . . ?
C13 C15 C14 111.18(11) . . ?
C16 C15 H15 107.5 . . ?
C14 C15 H15 107.5 . . ?
C14 C15 C16 109.82(12) . . ?
N1 C6 H6A 111.5 . . ?
N1 C6 H6B 111.5 . . ?
N1 C6 C7 101.60(10) . . ?
H6A C6 H6B 109.3 . . ?
C7 C6 H6A 111.5 . . ?
C7 C6 H6B 111.5 . . ?
C25 C27 H27 108.2 . . ?
C25 C27 C28 110.71(11) . . ?
C25 C27 C26 112.29(12) . . ?
C28 C27 H27 108.2 . . ?
C26 C27 H27 108.2 . . ?
C26 C27 C28 109.14(12) . . ?
C47 C56 H56 107.2 . . ?
C47 C56 C55 112.85(12) . . ?
C47 C56 C57 111.79(11) . . ?
C55 C56 H56 107.2 . . ?
C57 C56 H56 107.2 . . ?
C57 C56 C55 110.25(12) . . ?
N2 C7 C6 100.99(10) . . ?
N2 C7 H7A 111.6 . . ?
N2 C7 H7B 111.6 . . ?
C6 C7 H7A 111.6 . . ?
C6 C7 H7B 111.6 . . ?
H7A C7 H7B 109.4 . . ?
C35 C44 H44 107.8 . . ?
C35 C44 C43 112.12(11) . . ?
C35 C44 C45 110.75(11) . . ?
C43 C44 H44 107.8 . . ?
C45 C44 H44 107.8 . . ?
C45 C44 C43 110.52(11) . . ?
N4 C32 C33 101.66(10) . . ?
N4 C32 H32A 111.4 . . ?
N4 C32 H32B 111.4 . . ?
C33 C32 H32A 111.4 . . ?
C33 C32 H32B 111.4 . . ?
H32A C32 H32B 109.3 . . ?
C21 C22 H22 119.5 . . ?
C23 C22 C21 120.92(13) . . ?
C23 C22 H22 119.5 . . ?
C47 C48 H48 119.4 . . ?
C49 C48 C47 121.11(13) . . ?
C49 C48 H48 119.4 . . ?
C51 C53 H53 108.0 . . ?
C51 C53 C52 111.41(12) . . ?
C51 C53 C54 110.76(12) . . ?
C52 C53 H53 108.0 . . ?
C54 C53 H53 108.0 . . ?
C54 C53 C52 110.62(13) . . ?
C21 C30 H30 107.4 . . ?
C21 C30 C31 113.37(12) . . ?
C21 C30 C29 110.59(12) . . ?
C31 C30 H30 107.4 . . ?
C31 C30 C29 110.32(12) . . ?
C29 C30 H30 107.4 . . ?
C9 C10 H10 119.4 . . ?
C11 C10 C9 121.13(13) . . ?
C11 C10 H10 119.4 . . ?
C35 C36 H36 119.5 . . ?
C37 C36 C35 120.97(14) . . ?
C37 C36 H36 119.5 . . ?
C12 C11 C10 120.52(13) . . ?
C12 C11 H11 119.7 . . ?
C10 C11 H11 119.7 . . ?
C9 C18 H18 107.4 . . ?
C9 C18 C17 112.72(13) . . ?
C9 C18 C19 111.29(13) . . ?
C17 C18 H18 107.4 . . ?
C19 C18 H18 107.4 . . ?
C19 C18 C17 110.36(15) . . ?
C25 C24 H24 119.4 . . ?
C23 C24 C25 121.11(13) . . ?
C23 C24 H24 119.4 . . ?
C51 C50 H50 119.5 . . ?
C49 C50 C51 121.10(14) . . ?
C49 C50 H50 119.5 . . ?
C48 C49 H49 119.8 . . ?
C50 C49 C48 120.31(13) . . ?
C50 C49 H49 119.8 . . ?
C39 C41 H41 107.9 . . ?
C39 C41 C40 112.84(13) . . ?
C39 C41 C42 110.18(13) . . ?
C40 C41 H41 107.9 . . ?
C40 C41 C42 109.84(12) . . ?
C42 C41 H41 107.9 . . ?
C22 C23 H23 119.8 . . ?
C24 C23 C22 120.38(13) . . ?
C24 C23 H23 119.8 . . ?
C44 C43 H43A 109.5 . . ?
C44 C43 H43B 109.5 . . ?
C44 C43 H43C 109.5 . . ?
H43A C43 H43B 109.5 . . ?
H43A C43 H43C 109.5 . . ?
H43B C43 H43C 109.5 . . ?
C36 C37 H37 119.8 . . ?
C36 C37 C38 120.34(14) . . ?
C38 C37 H37 119.8 . . ?
C39 C38 H38 119.4 . . ?
C37 C38 C39 121.14(14) . . ?
C37 C38 H38 119.4 . . ?
C44 C45 H45A 109.5 . . ?
C44 C45 H45B 109.5 . . ?
C44 C45 H45C 109.5 . . ?
H45A C45 H45B 109.5 . . ?
H45A C45 H45C 109.5 . . ?
H45B C45 H45C 109.5 . . ?
C27 C28 H28A 109.5 . . ?
C27 C28 H28B 109.5 . . ?
C27 C28 H28C 109.5 . . ?
H28A C28 H28B 109.5 . . ?
H28A C28 H28C 109.5 . . ?
H28B C28 H28C 109.5 . . ?
C56 C55 H55A 109.5 . . ?
C56 C55 H55B 109.5 . . ?
C56 C55 H55C 109.5 . . ?
H55A C55 H55B 109.5 . . ?
H55A C55 H55C 109.5 . . ?
H55B C55 H55C 109.5 . . ?
C15 C16 H16A 109.5 . . ?
C15 C16 H16B 109.5 . . ?
C15 C16 H16C 109.5 . . ?
H16A C16 H16B 109.5 . . ?
H16A C16 H16C 109.5 . . ?
H16B C16 H16C 109.5 . . ?
C15 C14 H14A 109.5 . . ?
C15 C14 H14B 109.5 . . ?
C15 C14 H14C 109.5 . . ?
H14A C14 H14B 109.5 . . ?
H14A C14 H14C 109.5 . . ?
H14B C14 H14C 109.5 . . ?
C27 C26 H26A 109.5 . . ?
C27 C26 H26B 109.5 . . ?
C27 C26 H26C 109.5 . . ?
H26A C26 H26B 109.5 . . ?
H26A C26 H26C 109.5 . . ?
H26B C26 H26C 109.5 . . ?
C53 C52 H52A 109.5 . . ?
C53 C52 H52B 109.5 . . ?
C53 C52 H52C 109.5 . . ?
H52A C52 H52B 109.5 . . ?
H52A C52 H52C 109.5 . . ?
H52B C52 H52C 109.5 . . ?
C53 C54 H54A 109.5 . . ?
C53 C54 H54B 109.5 . . ?
C53 C54 H54C 109.5 . . ?
H54A C54 H54B 109.5 . . ?
H54A C54 H54C 109.5 . . ?
H54B C54 H54C 109.5 . . ?
C56 C57 H57A 109.5 . . ?
C56 C57 H57B 109.5 . . ?
C56 C57 H57C 109.5 . . ?
H57A C57 H57B 109.5 . . ?
H57A C57 H57C 109.5 . . ?
H57B C57 H57C 109.5 . . ?
C30 C31 H31A 109.5 . . ?
C30 C31 H31B 109.5 . . ?
C30 C31 H31C 109.5 . . ?
H31A C31 H31B 109.5 . . ?
H31A C31 H31C 109.5 . . ?
H31B C31 H31C 109.5 . . ?
C30 C29 H29A 109.5 . . ?
C30 C29 H29B 109.5 . . ?
C30 C29 H29C 109.5 . . ?
H29A C29 H29B 109.5 . . ?
H29A C29 H29C 109.5 . . ?
H29B C29 H29C 109.5 . . ?
C41 C40 H40A 109.5 . . ?
C41 C40 H40B 109.5 . . ?
C41 C40 H40C 109.5 . . ?
H40A C40 H40B 109.5 . . ?
H40A C40 H40C 109.5 . . ?
H40B C40 H40C 109.5 . . ?
C41 C42 H42A 109.5 . . ?
C41 C42 H42B 109.5 . . ?
C41 C42 H42C 109.5 . . ?
H42A C42 H42B 109.5 . . ?
H42A C42 H42C 109.5 . . ?
H42B C42 H42C 109.5 . . ?
C18 C17 H17A 109.5 . . ?
C18 C17 H17B 109.5 . . ?
C18 C17 H17C 109.5 . . ?
H17A C17 H17B 109.5 . . ?
H17A C17 H17C 109.5 . . ?
H17B C17 H17C 109.5 . . ?
O1 C5 H5A 110.2(12) . . ?
O1 C5 H5B 116.2(11) . . ?
O1 C5 H5C 108.8(13) . . ?
H5A C5 H5B 100.3(17) . . ?
H5A C5 H5C 107.5(17) . . ?
H5B C5 H5C 113.3(17) . . ?
C18 C19 H19A 109.5 . . ?
C18 C19 H19B 109.5 . . ?
C18 C19 H19C 109.5 . . ?
H19A C19 H19B 109.5 . . ?
H19A C19 H19C 109.5 . . ?
H19B C19 H19C 109.5 . . ?
C3 P2A C1 81.71(8) . . ?
C3 P2A H2A 107.9(10) . . ?
C1 P2A H2A 108.4(10) . . ?

loop_
_geom_bond_atom_site_label_1
_geom_bond_atom_site_label_2
_geom_bond_distance
_geom_bond_site_symmetry_2
_geom_bond_publ_flag
P1 O1 1.6626(10) . ?
P1 C3 1.8235(12) . ?
P1 C1 1.8200(12) . ?
P2 C3 1.836(7) . ?
P2 C1 1.809(8) . ?
P2 H2 1.73(3) . ?
N3 C4 1.4022(15) . ?
N3 C34 1.4373(15) . ?
N3 C33 1.4651(15) . ?
O1 C5 1.430(2) . ?
N1 C2 1.3818(15) . ?
N1 C20 1.4291(15) . ?
N1 C6 1.4622(15) . ?
N4 C4 1.3882(15) . ?
N4 C46 1.4368(15) . ?
N4 C32 1.4650(15) . ?
N2 C2 1.3900(15) . ?
N2 C8 1.4281(16) . ?
N2 C7 1.4604(16) . ?
C4 C3 1.3562(17) . ?
C2 C1 1.3614(16) . ?
C3 P2A 1.8212(19) . ?
C34 C35 1.4071(18) . ?
C34 C39 1.4026(18) . ?
C8 C13 1.4046(17) . ?
C8 C9 1.4023(18) . ?
C20 C21 1.4055(18) . ?
C20 C25 1.4029(18) . ?
C35 C44 1.5199(18) . ?
C35 C36 1.3937(19) . ?
C13 C12 1.3933(18) . ?
C13 C15 1.5193(17) . ?
C21 C22 1.3940(18) . ?
C21 C30 1.5187(18) . ?
C47 C46 1.4081(18) . ?
C47 C56 1.5191(19) . ?
C47 C48 1.3929(19) . ?
C46 C51 1.4026(18) . ?
C1 P2A 1.8333(19) . ?
C33 H33A 0.9700 . ?
C33 H33B 0.9700 . ?
C33 C32 1.5156(18) . ?
C25 C27 1.5189(18) . ?
C25 C24 1.3949(19) . ?
C51 C53 1.5200(19) . ?
C51 C50 1.3984(19) . ?
C9 C10 1.396(2) . ?
C9 C18 1.5219(19) . ?
C39 C41 1.514(2) . ?
C39 C38 1.396(2) . ?
C12 H12 0.9300 . ?
C12 C11 1.380(2) . ?
C15 H15 0.9800 . ?
C15 C16 1.526(2) . ?
C15 C14 1.526(2) . ?
C6 H6A 0.9700 . ?
C6 H6B 0.9700 . ?
C6 C7 1.5150(18) . ?
C27 H27 0.9800 . ?
C27 C28 1.5312(19) . ?
C27 C26 1.531(2) . ?
C56 H56 0.9800 . ?
C56 C55 1.5334(19) . ?
C56 C57 1.530(2) . ?
C7 H7A 0.9700 . ?
C7 H7B 0.9700 . ?
C44 H44 0.9800 . ?
C44 C43 1.5331(18) . ?
C44 C45 1.5321(19) . ?
C32 H32A 0.9700 . ?
C32 H32B 0.9700 . ?
C22 H22 0.9300 . ?
C22 C23 1.384(2) . ?
C48 H48 0.9300 . ?
C48 C49 1.379(2) . ?
C53 H53 0.9800 . ?
C53 C52 1.530(2) . ?
C53 C54 1.5261(19) . ?
C30 H30 0.9800 . ?
C30 C31 1.527(2) . ?
C30 C29 1.530(2) . ?
C10 H10 0.9300 . ?
C10 C11 1.381(2) . ?
C36 H36 0.9300 . ?
C36 C37 1.377(2) . ?
C11 H11 0.9300 . ?
C18 H18 0.9800 . ?
C18 C17 1.527(2) . ?
C18 C19 1.527(2) . ?
C24 H24 0.9300 . ?
C24 C23 1.376(2) . ?
C50 H50 0.9300 . ?
C50 C49 1.379(2) . ?
C49 H49 0.9300 . ?
C41 H41 0.9800 . ?
C41 C40 1.527(2) . ?
C41 C42 1.534(2) . ?
C23 H23 0.9300 . ?
C43 H43A 0.9600 . ?
C43 H43B 0.9600 . ?
C43 H43C 0.9600 . ?
C37 H37 0.9300 . ?
C37 C38 1.378(2) . ?
C38 H38 0.9300 . ?
C45 H45A 0.9600 . ?
C45 H45B 0.9600 . ?
C45 H45C 0.9600 . ?
C28 H28A 0.9600 . ?
C28 H28B 0.9600 . ?
C28 H28C 0.9600 . ?
C55 H55A 0.9600 . ?
C55 H55B 0.9600 . ?
C55 H55C 0.9600 . ?
C16 H16A 0.9600 . ?
C16 H16B 0.9600 . ?
C16 H16C 0.9600 . ?
C14 H14A 0.9600 . ?
C14 H14B 0.9600 . ?
C14 H14C 0.9600 . ?
C26 H26A 0.9600 . ?
C26 H26B 0.9600 . ?
C26 H26C 0.9600 . ?
C52 H52A 0.9600 . ?
C52 H52B 0.9600 . ?
C52 H52C 0.9600 . ?
C54 H54A 0.9600 . ?
C54 H54B 0.9600 . ?
C54 H54C 0.9600 . ?
C57 H57A 0.9600 . ?
C57 H57B 0.9600 . ?
C57 H57C 0.9600 . ?
C31 H31A 0.9600 . ?
C31 H31B 0.9600 . ?
C31 H31C 0.9600 . ?
C29 H29A 0.9600 . ?
C29 H29B 0.9600 . ?
C29 H29C 0.9600 . ?
C40 H40A 0.9600 . ?
C40 H40B 0.9600 . ?
C40 H40C 0.9600 . ?
C42 H42A 0.9600 . ?
C42 H42B 0.9600 . ?
C42 H42C 0.9600 . ?
C17 H17A 0.9600 . ?
C17 H17B 0.9600 . ?
C17 H17C 0.9600 . ?
C5 H5A 1.06(2) . ?
C5 H5B 1.11(2) . ?
C5 H5C 1.04(2) . ?
C19 H19A 0.9600 . ?
C19 H19B 0.9600 . ?
C19 H19C 0.9600 . ?
P2A H2A 1.35(2) . ?
